data_1536697
loop_
_publ_author_name
'Pompetzki, M.'
'Jansen, M.'

_publ_section_title
;
 Crystal structures of Na3 P O2 S2 * 11(H2 O) and Na3 P O S3 * 11(H2 O)
;
_journal_name_full
;
Monatshefte fuer Chemie und verwandte Teile anderer Wissenschaften (109,1978-)
;
_journal_page_first 975
_journal_page_last 986
_journal_volume 133
_journal_year 2002
_chemical_formula_sum 'H22 Na3 O12 P S3'
_chemical_name_systematic 'Na3 (P O S3) (H2 O)11'
_space_group_IT_number 33
_symmetry_space_group_name_Hall 'P 2c -2n'
_symmetry_space_group_name_H-M 'P n a 21'
_cell_angle_alpha 90
_cell_angle_beta 90
_cell_angle_gamma 90
_cell_formula_units_Z 4
_cell_length_a 12.621
_cell_length_b 9.477
_cell_length_c 14.3122
_cell_volume 1711.871
_citation_journal_id_ASTM MOCMB7
_cod_data_source_file Pompetzki_MOCMB7_2002_542.cif
_cod_data_source_block H22Na3O12P1S3
_cod_original_formula_sum 'H22 Na3 O12 P1 S3'
_cod_database_code 1536697

loop_
_symmetry_equiv_pos_as_xyz
x,y,z
-x,-y,z+1/2
-x+1/2,y+1/2,z+1/2
x+1/2,-y+1/2,z

loop_
_atom_site_label
_atom_site_type_symbol
_atom_site_fract_x
_atom_site_fract_y
_atom_site_fract_z
_atom_site_occupancy
_atom_site_U_iso_or_equiv
O2 O-2 0.4057 0.2955 0.3138 1 0.0
Na1 Na+1 0.2599 0.5032 0.9654 1 0.0
P1 P+5 0.0895 0.483 0.5999 1 0.0
O5 O-2 0.1476 0.0877 0.9119 1 0.0
O9 O-2 0.1811 0.1087 0.3142 1 0.0
H21 H+1 0.103 0.392 0.842 1 0.0
O7 O-2 0.3751 0.3219 0.907 1 0.0
H13 H+1 -0.007 0.1 0.75 1 0.0
H15 H+1 0.127 0.079 0.328 1 0.0
H8 H+1 0.135 0.197 0.914 1 0.0
S2 S-2 0.0335 0.6854 0.5989 1 0.0
Na3 Na+1 0.5151 0.4821 0.3727 1 0.0
H16 H+1 0.197 0.159 0.277 1 0.0
H14 H+1 -0.008 -0.011 0.664 1 0.0
H22 H+1 0.063 0.398 0.986 1 0.0
H9 H+1 0.077 0.081 0.567 1 0.0
H17 H+1 0.081 0.435 0.305 1 0.0
O8 O-2 0.0225 0.0626 0.7066 1 0.0
H11 H+1 0.364 0.295 0.857 1 0.0
H12 H+1 0.398 0.253 0.937 1 0.0
O6 O-2 0.0826 0.117 0.5124 1 0.0
O3 O-2 0.3491 0.1977 0.4912 1 0.0
H2 H+1 0.365 0.246 0.353 1 0.0
H20 H+1 0.336 0.19 0.719 1 0.0
Na2 Na+1 0.2948 0.4854 0.2645 1 0.0
H6 H+1 0.183 0.323 0.137 1 0.0
H7 H+1 0.2 0.043 0.975 1 0.0
O10 O-2 0.1351 0.3983 0.3324 1 0.0
H4 H+1 0.305 0.211 0.532 1 0.0
O11 O-2 0.2855 0.2012 0.7363 1 0.0
O1 O-2 0.0572 0.407 0.5113 1 0.0
H1 H+1 0.433 0.237 0.253 1 0.0
S3 S-2 0.0267 0.3874 0.7104 1 0.0
H19 H+1 0.281 0.253 0.685 1 0.0
S1 S-2 0.2519 0.486 0.609 1 0.0
H5 H+1 0.285 0.357 0.049 1 0.0
O12 O-2 0.1132 0.3826 0.9118 1 0.0
H10 H+1 0.084 0.209 0.521 1 0.0
O4 O-2 0.236 0.3764 0.1185 1 0.0
H18 H+1 0.142 0.395 0.385 1 0.0
H3 H+1 0.393 0.164 0.522 1 0.0
